data_4077333
loop_
_publ_author_name
'Tr\"osch, Dominique J. M.'
'Collier, Philip E.'
'Bashall, Alan'
'Gade, Lutz H.'
'McPartlin, Mary'
'Mountford, Philip'
'Radojevic, Sanja'

_publ_section_title
;
 C&#x2212;N Coupling Reactions of Allenes and Methylacetylenes with an
 Imidotitanium Complex
;
_journal_issue 15
_journal_name_full Organometallics
_journal_page_first 3308
_journal_paper_doi 10.1021/om010253g
_journal_volume 20
_journal_year 2001
_chemical_formula_sum 'C28 H46 N4 Si2 Ti'
_chemical_formula_weight 542.77
_chemical_name_systematic
; 
 ? 
;
_space_group_IT_number 33
_symmetry_cell_setting Pna2(1)
_symmetry_space_group_name_Hall 'P 2c -2n'
_symmetry_space_group_name_H-M 'P n a 21'
_atom_sites_solution_hydrogens geom
_atom_sites_solution_primary direct
_atom_sites_solution_secondary difmap
_audit_creation_method SHELXL-97
_cell_angle_alpha 90.00
_cell_angle_beta 90.00
_cell_angle_gamma 90.00
_cell_formula_units_Z 8
_cell_length_a 21.060(5)
_cell_length_b 10.250(4)
_cell_length_c 30.243(12)
_cell_measurement_temperature 293(2)
_cell_volume 6528(4)
_computing_cell_refinement 'SIEMENS XSCANS'
_computing_data_collection 'SIEMENS XSCANS'
_computing_data_reduction 'SIEMENS XSCANS'
_computing_molecular_graphics 'SIEMENS SHELXTL'
_computing_publication_material 'SIEMENS SHELXTL'
_computing_structure_refinement 'SHELXL-97 (Sheldrick, 1997)'
_computing_structure_solution 'SHELXS-97 (Sheldrick, 1990)'
_diffrn_ambient_temperature 293(2)
_diffrn_measured_fraction_theta_full 0.999
_diffrn_measured_fraction_theta_max 0.999
_diffrn_measurement_device_type 'Siemens P4'
_diffrn_measurement_method theta/2theta
_diffrn_radiation_monochromator graphite
_diffrn_radiation_source 'fine-focus sealed tube'
_diffrn_radiation_type MoK\a
_diffrn_radiation_wavelength 0.71073
_diffrn_reflns_av_R_equivalents 0.1010
_diffrn_reflns_av_sigmaI/netI 0.2133
_diffrn_reflns_limit_h_max 1
_diffrn_reflns_limit_h_min -21
_diffrn_reflns_limit_k_max 10
_diffrn_reflns_limit_k_min -1
_diffrn_reflns_limit_l_max 30
_diffrn_reflns_limit_l_min -1
_diffrn_reflns_number 4584
_diffrn_reflns_theta_full 21.00
_diffrn_reflns_theta_max 21.00
_diffrn_reflns_theta_min 2.10
_diffrn_standards_decay_% 21
_diffrn_standards_interval_count 97
_diffrn_standards_number 3
_exptl_absorpt_coefficient_mu 0.356
_exptl_absorpt_correction_T_max 0.6558
_exptl_absorpt_correction_T_min 0.5604
_exptl_absorpt_correction_type empirical
_exptl_crystal_colour brown
_exptl_crystal_density_diffrn 1.104
_exptl_crystal_density_method 'not measured'
_exptl_crystal_F_000 2336
_exptl_crystal_size_max 0.44
_exptl_crystal_size_mid 0.45
_exptl_crystal_size_min 0.44
_refine_diff_density_max 0.819
_refine_diff_density_min -0.425
_refine_diff_density_rms 0.085
_refine_ls_abs_structure_details 'Flack H D (1983), Acta Cryst. A39, 876-881'
_refine_ls_abs_structure_Flack 0.21(17)
_refine_ls_extinction_method none
_refine_ls_goodness_of_fit_ref 0.904
_refine_ls_hydrogen_treatment mixed
_refine_ls_matrix_type full
_refine_ls_number_parameters 434
_refine_ls_number_reflns 3769
_refine_ls_number_restraints 54
_refine_ls_restrained_S_all 0.898
_refine_ls_R_factor_all 0.2633
_refine_ls_R_factor_gt 0.0980
_refine_ls_shift/su_max 0.557
_refine_ls_shift/su_mean 0.096
_refine_ls_structure_factor_coef Fsqd
_refine_ls_weighting_details 'calc w=1/[\s^2^(Fo^2^)+(0.1326P)^2^+0.0000P] where P=(Fo^2^+2Fc^2^)/3'
_refine_ls_weighting_scheme calc
_refine_ls_wR_factor_gt 0.2162
_refine_ls_wR_factor_ref 0.2802
_reflns_number_gt 1314
_reflns_number_total 3769
_reflns_threshold_expression >2sigma(I)
_cod_data_source_file om010253g.cif
_cod_data_source_block mx389
_cod_original_cell_volume 6529(4)
_cod_original_sg_symbol_H-M orthorhombic
_cod_database_code 4077333

loop_
_symmetry_equiv_pos_as_xyz
'x, y, z'
'-x, -y, z+1/2'
'x+1/2, -y+1/2, z'
'-x+1/2, y+1/2, z+1/2'

loop_
_atom_site_label
_atom_site_type_symbol
_atom_site_fract_x
_atom_site_fract_y
_atom_site_fract_z
_atom_site_U_iso_or_equiv
_atom_site_adp_type
_atom_site_occupancy
_atom_site_symmetry_multiplicity
_atom_site_calc_flag
_atom_site_refinement_flags
_atom_site_disorder_assembly
_atom_site_disorder_group
Ti1 Ti -0.13874(14) -0.2410(3) -0.46757(12) 0.0612(11) Uani 1 1 d D . .
N1 N -0.0645(5) -0.2965(11) -0.4974(5) 0.080(6) Uani 1 1 d D A .
N2 N -0.1482(5) -0.0555(8) -0.4740(5) 0.059(5) Uani 1 1 d D A .
N3 N -0.0719(5) -0.1794(13) -0.4143(3) 0.067(5) Uani 1 1 d D A .
N4 N -0.2143(5) -0.3280(13) -0.4930(4) 0.064(5) Uani 1 1 d D A .
Si1 Si -0.0346(3) -0.4532(6) -0.5060(2) 0.099(3) Uani 1 1 d D . .
Si2 Si -0.2093(3) 0.0480(5) -0.4580(2) 0.081(2) Uani 1 1 d D . .
C1 C -0.0206(9) -0.1878(16) -0.5066(8) 0.122(11) Uani 1 1 d D . .
H1A H -0.0245 -0.1656 -0.5376 0.147 Uiso 1 1 calc R A .
H1B H 0.0223 -0.2191 -0.5019 0.147 Uiso 1 1 calc R . .
C2 C -0.0919(6) 0.0045(18) -0.4908(8) 0.100(10) Uani 1 1 d D . .
H2A H -0.0904 0.0934 -0.4798 0.121 Uiso 1 1 calc R A .
H2B H -0.0954 0.0093 -0.5227 0.121 Uiso 1 1 calc R . .
C3 C -0.0289(8) -0.0615(16) -0.4796(5) 0.077(7) Uiso 1 1 d D A .
C4 C -0.2337(7) -0.4000(15) -0.4564(7) 0.056(6) Uiso 1 1 d D . .
C5 C -0.1927(7) -0.3551(15) -0.4210(5) 0.069(7) Uani 1 1 d D . .
H5A H -0.1683 -0.4243 -0.4072 0.082 Uiso 1 1 calc R . .
H5B H -0.2145 -0.3030 -0.3989 0.082 Uiso 1 1 calc R . .
C6 C -0.2798(8) -0.4906(15) -0.4545(6) 0.072(6) Uiso 1 1 d D . .
H6 H -0.2990 -0.5108 -0.4814 0.087 Uiso 1 1 calc R . .
C11 C 0.0264(13) -0.460(5) -0.4600(10) 0.123(14) Uiso 0.492(15) 1 d PD A 1
H11A H 0.0055 -0.4492 -0.4320 0.184 Uiso 0.492(15) 1 calc PR A 1
H11B H 0.0567 -0.3907 -0.4640 0.184 Uiso 0.492(15) 1 calc PR A 1
H11C H 0.0478 -0.5422 -0.4607 0.184 Uiso 0.492(15) 1 calc PR A 1
C11 C 0.0463(10) -0.507(4) -0.4854(16) 0.123(14) Uiso 0.508(15) 1 d PD A 2
H11D H 0.0773 -0.4415 -0.4926 0.184 Uiso 0.508(15) 1 calc PR A 2
H11E H 0.0578 -0.5878 -0.4993 0.184 Uiso 0.508(15) 1 calc PR A 2
H11F H 0.0449 -0.5186 -0.4539 0.184 Uiso 0.508(15) 1 calc PR A 2
C12 C -0.0875(13) -0.566(3) -0.4766(13) 0.103(10) Uiso 0.492(15) 1 d PD A 1
H12A H -0.0925 -0.5373 -0.4465 0.155 Uiso 0.492(15) 1 calc PR A 1
H12B H -0.0694 -0.6519 -0.4769 0.155 Uiso 0.492(15) 1 calc PR A 1
H12C H -0.1281 -0.5674 -0.4909 0.155 Uiso 0.492(15) 1 calc PR A 1
C12 C -0.0933(13) -0.581(3) -0.4944(16) 0.103(10) Uiso 0.508(15) 1 d PD A 2
H12D H -0.1319 -0.5615 -0.5100 0.155 Uiso 0.508(15) 1 calc PR A 2
H12E H -0.1016 -0.5836 -0.4632 0.155 Uiso 0.508(15) 1 calc PR A 2
H12F H -0.0771 -0.6635 -0.5040 0.155 Uiso 0.508(15) 1 calc PR A 2
C13 C 0.0002(16) -0.453(4) -0.5647(7) 0.091(11) Uiso 0.492(15) 1 d PD A 1
H13A H 0.0278 -0.3796 -0.5683 0.136 Uiso 0.492(15) 1 calc PR A 1
H13B H -0.0336 -0.4486 -0.5859 0.136 Uiso 0.492(15) 1 calc PR A 1
H13C H 0.0239 -0.5323 -0.5693 0.136 Uiso 0.492(15) 1 calc PR A 1
C13 C -0.036(2) -0.504(4) -0.5674(6) 0.091(11) Uiso 0.508(15) 1 d PD A 2
H13D H -0.0075 -0.4500 -0.5838 0.136 Uiso 0.508(15) 1 calc PR A 2
H13E H -0.0786 -0.4925 -0.5788 0.136 Uiso 0.508(15) 1 calc PR A 2
H13F H -0.0241 -0.5934 -0.5701 0.136 Uiso 0.508(15) 1 calc PR A 2
C21 C -0.2794(8) -0.0440(18) -0.4360(9) 0.131(11) Uani 1 1 d D A .
H21A H -0.2673 -0.0905 -0.4098 0.196 Uiso 1 1 calc R . .
H21B H -0.2940 -0.1048 -0.4579 0.196 Uiso 1 1 calc R . .
H21C H -0.3129 0.0161 -0.4291 0.196 Uiso 1 1 calc R . .
C22 C -0.220(2) 0.163(3) -0.5042(9) 0.093(10) Uiso 0.492(15) 1 d PD A 1
H22A H -0.2340 0.1167 -0.5300 0.139 Uiso 0.492(15) 1 calc PR A 1
H22B H -0.1810 0.2069 -0.5103 0.139 Uiso 0.492(15) 1 calc PR A 1
H22C H -0.2521 0.2267 -0.4963 0.139 Uiso 0.492(15) 1 calc PR A 1
C22 C -0.2448(17) 0.147(3) -0.5028(10) 0.093(10) Uiso 0.508(15) 1 d PD A 2
H22D H -0.2568 0.0913 -0.5268 0.139 Uiso 0.508(15) 1 calc PR A 2
H22E H -0.2143 0.2100 -0.5130 0.139 Uiso 0.508(15) 1 calc PR A 2
H22F H -0.2817 0.1917 -0.4918 0.139 Uiso 0.508(15) 1 calc PR A 2
C23 C -0.1825(11) 0.1406(19) -0.4088(7) 0.126(11) Uani 1 1 d D A .
H23A H -0.1654 0.0813 -0.3873 0.189 Uiso 1 1 calc R . .
H23B H -0.2179 0.1866 -0.3963 0.189 Uiso 1 1 calc R . .
H23C H -0.1503 0.2020 -0.4174 0.189 Uiso 1 1 calc R . .
C30 C 0.0261(9) 0.0229(17) -0.4929(8) 0.098(9) Uani 1 1 d D . .
H30A H 0.0231 0.1056 -0.4782 0.147 Uiso 1 1 calc R A .
H30B H 0.0252 0.0362 -0.5243 0.147 Uiso 1 1 calc R . .
H30C H 0.0651 -0.0191 -0.4848 0.147 Uiso 1 1 calc R . .
C31 C -0.0272(8) -0.1006(17) -0.4306(5) 0.076(7) Uiso 1 1 d D . .
C32 C 0.0219(10) -0.054(2) -0.4027(5) 0.097(8) Uiso 1 1 d D A .
H32 H 0.0551 -0.0044 -0.4140 0.116 Uiso 1 1 calc R . .
C33 C 0.0190(10) -0.085(2) -0.3589(7) 0.136(11) Uiso 1 1 d D . .
H33 H 0.0486 -0.0469 -0.3400 0.163 Uiso 1 1 calc R A .
C34 C -0.0240(9) -0.166(2) -0.3417(8) 0.116(9) Uiso 1 1 d D A .
H34 H -0.0246 -0.1868 -0.3118 0.139 Uiso 1 1 calc R . .
C35 C -0.0691(8) -0.2180(17) -0.3725(5) 0.061(6) Uiso 1 1 d D . .
H35 H -0.0974 -0.2814 -0.3628 0.073 Uiso 1 1 calc R A .
C41 C -0.2436(7) -0.3343(14) -0.5370(5) 0.070(6) Uiso 1 1 d D . .
C42 C -0.3114(8) -0.280(2) -0.5344(8) 0.114(10) Uani 1 1 d D A .
H42A H -0.3384 -0.3425 -0.5201 0.171 Uiso 1 1 calc R . .
H42B H -0.3268 -0.2635 -0.5638 0.171 Uiso 1 1 calc R . .
H42C H -0.3113 -0.2003 -0.5178 0.171 Uiso 1 1 calc R . .
C43 C -0.1944(11) -0.271(3) -0.5673(9) 0.053(8) Uiso 0.492(15) 1 d PD A 1
H43A H -0.1552 -0.3181 -0.5655 0.080 Uiso 0.492(15) 1 calc PR A 1
H43B H -0.1875 -0.1821 -0.5582 0.080 Uiso 0.492(15) 1 calc PR A 1
H43C H -0.2096 -0.2719 -0.5972 0.080 Uiso 0.492(15) 1 calc PR A 1
C43 C -0.2209(15) -0.215(2) -0.5623(10) 0.053(8) Uiso 0.508(15) 1 d PD A 2
H43D H -0.1768 -0.2241 -0.5694 0.080 Uiso 0.508(15) 1 calc PR A 2
H43E H -0.2268 -0.1381 -0.5444 0.080 Uiso 0.508(15) 1 calc PR A 2
H43F H -0.2450 -0.2059 -0.5891 0.080 Uiso 0.508(15) 1 calc PR A 2
C44 C -0.2332(11) -0.4676(17) -0.5583(8) 0.116(10) Uani 1 1 d D A .
H44A H -0.2560 -0.5328 -0.5419 0.174 Uiso 1 1 calc R . .
H44B H -0.1888 -0.4880 -0.5582 0.174 Uiso 1 1 calc R . .
H44C H -0.2485 -0.4657 -0.5882 0.174 Uiso 1 1 calc R . .
C61 C -0.3046(5) -0.5637(10) -0.4150(4) 0.072(6) Uiso 1 1 d GD . .
C62 C -0.2876(5) -0.5366(11) -0.3716(4) 0.081(7) Uiso 1 1 d G . .
H62 H -0.2601 -0.4679 -0.3655 0.097 Uiso 1 1 calc R . .
C63 C -0.3117(7) -0.6119(14) -0.3373(4) 0.097(7) Uiso 1 1 d G . .
H63 H -0.3003 -0.5938 -0.3082 0.117 Uiso 1 1 calc R . .
C64 C -0.3528(6) -0.7145(13) -0.3464(5) 0.099(8) Uiso 1 1 d G . .
H64 H -0.3690 -0.7649 -0.3234 0.118 Uiso 1 1 calc R . .
C65 C -0.3699(5) -0.7417(10) -0.3898(5) 0.086(7) Uiso 1 1 d G . .
H65 H -0.3974 -0.8103 -0.3959 0.103 Uiso 1 1 calc R . .
C66 C -0.3458(5) -0.6663(11) -0.4242(4) 0.063(6) Uiso 1 1 d G . .
H66 H -0.3572 -0.6845 -0.4532 0.075 Uiso 1 1 calc R . .
Ti2 Ti -0.25457(15) -0.2383(3) -0.21667(12) 0.0586(11) Uani 1 1 d D . .
Si1X Si -0.1821(3) 0.0463(6) -0.2257(2) 0.078(2) Uani 1 1 d D . .
Si2X Si -0.3632(3) -0.4448(6) -0.1798(3) 0.087(2) Uani 1 1 d D . .
N1X N -0.2433(6) -0.0562(8) -0.2091(5) 0.047(5) Uani 1 1 d D B .
N2X N -0.3298(5) -0.2892(12) -0.1854(5) 0.071(6) Uani 1 1 d D B .
N3X N -0.3238(6) -0.1802(12) -0.2687(4) 0.062(5) Uani 1 1 d D B .
N4X N -0.1809(5) -0.3288(12) -0.1897(4) 0.057(5) Uani 1 1 d D . .
C1X C -0.3021(8) 0.0106(16) -0.1943(7) 0.085(9) Uani 1 1 d D . .
H1X1 H -0.3031 0.0965 -0.2078 0.102 Uiso 1 1 calc R B .
H1X2 H -0.2994 0.0232 -0.1626 0.102 Uiso 1 1 calc R . .
C2X C -0.3734(8) -0.1842(13) -0.1780(7) 0.062(6) Uani 1 1 d D . .
H2X1 H -0.3714 -0.1617 -0.1469 0.074 Uiso 1 1 calc R B .
H2X2 H -0.4158 -0.2171 -0.1837 0.074 Uiso 1 1 calc R . .
C3X C -0.3654(9) -0.0581(18) -0.2045(6) 0.090(8) Uiso 1 1 d D B .
C4X C -0.1568(8) -0.3974(16) -0.2259(7) 0.060(6) Uiso 1 1 d D . .
C5X C -0.2035(7) -0.3568(15) -0.2634(5) 0.064(7) Uani 1 1 d D . .
H5X1 H -0.2281 -0.4288 -0.2752 0.077 Uiso 1 1 calc R . .
H5X2 H -0.1836 -0.3073 -0.2870 0.077 Uiso 1 1 calc R . .
C6X C -0.1097(9) -0.4868(16) -0.2283(6) 0.075(7) Uiso 1 1 d D . .
H6X H -0.0879 -0.5025 -0.2021 0.090 Uiso 1 1 calc R . .
C11X C -0.203(2) 0.173(3) -0.2686(10) 0.112(11) Uiso 0.56(2) 1 d PD B 3
H11G H -0.2397 0.2212 -0.2590 0.167 Uiso 0.56(2) 1 calc PR B 3
H11H H -0.2123 0.1308 -0.2962 0.167 Uiso 0.56(2) 1 calc PR B 3
H11I H -0.1680 0.2318 -0.2725 0.167 Uiso 0.56(2) 1 calc PR B 3
C11X C -0.222(2) 0.134(4) -0.2736(12) 0.112(11) Uiso 0.44(2) 1 d PD B 4
H11J H -0.2554 0.1880 -0.2626 0.167 Uiso 0.44(2) 1 calc PR B 4
H11K H -0.2386 0.0712 -0.2939 0.167 Uiso 0.44(2) 1 calc PR B 4
H11L H -0.1910 0.1876 -0.2885 0.167 Uiso 0.44(2) 1 calc PR B 4
C12X C -0.1117(11) -0.051(3) -0.2397(14) 0.092(10) Uiso 0.56(2) 1 d PD B 3
H12G H -0.1023 -0.1095 -0.2159 0.138 Uiso 0.56(2) 1 calc PR B 3
H12H H -0.0762 0.0064 -0.2444 0.138 Uiso 0.56(2) 1 calc PR B 3
H12I H -0.1197 -0.0996 -0.2662 0.138 Uiso 0.56(2) 1 calc PR B 3
C12X C -0.1210(15) -0.047(4) -0.2551(17) 0.092(10) Uiso 0.44(2) 1 d PD B 4
H12J H -0.0985 -0.1016 -0.2345 0.138 Uiso 0.44(2) 1 calc PR B 4
H12K H -0.0917 0.0114 -0.2691 0.138 Uiso 0.44(2) 1 calc PR B 4
H12L H -0.1407 -0.1013 -0.2772 0.138 Uiso 0.44(2) 1 calc PR B 4
C13X C -0.169(2) 0.152(3) -0.1742(8) 0.098(11) Uiso 0.56(2) 1 d PD B 3
H13G H -0.1549 0.0977 -0.1502 0.147 Uiso 0.56(2) 1 calc PR B 3
H13H H -0.2079 0.1942 -0.1662 0.147 Uiso 0.56(2) 1 calc PR B 3
H13I H -0.1371 0.2166 -0.1803 0.147 Uiso 0.56(2) 1 calc PR B 3
C13X C -0.1394(19) 0.123(4) -0.1759(10) 0.098(11) Uiso 0.44(2) 1 d PD B 4
H13J H -0.1687 0.1760 -0.1597 0.147 Uiso 0.44(2) 1 calc PR B 4
H13K H -0.1047 0.1753 -0.1861 0.147 Uiso 0.44(2) 1 calc PR B 4
H13L H -0.1236 0.0547 -0.1571 0.147 Uiso 0.44(2) 1 calc PR B 4
C21X C -0.3039(8) -0.5716(15) -0.1954(8) 0.096(9) Uani 1 1 d D B .
H21D H -0.2674 -0.5646 -0.1765 0.144 Uiso 1 1 calc R . .
H21E H -0.2912 -0.5590 -0.2256 0.144 Uiso 1 1 calc R . .
H21F H -0.3225 -0.6566 -0.1921 0.144 Uiso 1 1 calc R . .
C22X C -0.3839(19) -0.472(5) -0.1209(7) 0.103(11) Uiso 0.56(2) 1 d PD B 3
H22G H -0.4151 -0.4087 -0.1119 0.155 Uiso 0.56(2) 1 calc PR B 3
H22H H -0.3465 -0.4621 -0.1030 0.155 Uiso 0.56(2) 1 calc PR B 3
H22I H -0.4008 -0.5580 -0.1173 0.155 Uiso 0.56(2) 1 calc PR B 3
C22X C -0.4153(17) -0.462(6) -0.1310(10) 0.103(11) Uiso 0.44(2) 1 d PD B 4
H22J H -0.4434 -0.3887 -0.1292 0.155 Uiso 0.44(2) 1 calc PR B 4
H22K H -0.3898 -0.4663 -0.1047 0.155 Uiso 0.44(2) 1 calc PR B 4
H22L H -0.4398 -0.5409 -0.1336 0.155 Uiso 0.44(2) 1 calc PR B 4
C23X C -0.4317(10) -0.458(3) -0.2187(8) 0.141(12) Uani 1 1 d D B .
H23D H -0.4167 -0.4527 -0.2486 0.212 Uiso 1 1 calc R . .
H23E H -0.4611 -0.3885 -0.2131 0.212 Uiso 1 1 calc R . .
H23F H -0.4526 -0.5404 -0.2143 0.212 Uiso 1 1 calc R . .
C30X C -0.4192(8) 0.034(2) -0.1942(8) 0.110(11) Uani 1 1 d D . .
H30D H -0.4176 0.0575 -0.1635 0.165 Uiso 1 1 calc R B .
H30E H -0.4589 -0.0082 -0.2004 0.165 Uiso 1 1 calc R . .
H30F H -0.4153 0.1109 -0.2120 0.165 Uiso 1 1 calc R . .
C31X C -0.3667(8) -0.0952(17) -0.2534(5) 0.067(7) Uiso 1 1 d D . .
C32X C -0.4118(10) -0.051(2) -0.2851(6) 0.094(8) Uiso 1 1 d D B .
H32X H -0.4426 0.0082 -0.2759 0.112 Uiso 1 1 calc R . .
C33X C -0.4126(9) -0.0907(17) -0.3281(6) 0.083(7) Uiso 1 1 d D . .
H33X H -0.4446 -0.0636 -0.3472 0.100 Uiso 1 1 calc R B .
C34X C -0.3661(8) -0.1696(17) -0.3422(7) 0.076(7) Uiso 1 1 d D B .
H34X H -0.3636 -0.1949 -0.3717 0.091 Uiso 1 1 calc R . .
C35X C -0.3203(9) -0.2141(18) -0.3104(5) 0.070(6) Uiso 1 1 d D . .
H35X H -0.2874 -0.2682 -0.3197 0.084 Uiso 1 1 calc R B .
C41X C -0.1488(8) -0.3299(16) -0.1461(5) 0.072(7) Uiso 1 1 d D . .
C42X C -0.1615(10) -0.4673(16) -0.1256(7) 0.081(7) Uiso 1 1 d D . .
H42D H -0.2065 -0.4822 -0.1240 0.121 Uiso 1 1 calc R . .
H42E H -0.1436 -0.4711 -0.0965 0.121 Uiso 1 1 calc R . .
H42F H -0.1423 -0.5331 -0.1438 0.121 Uiso 1 1 calc R . .
C43X C -0.1851(9) -0.2300(18) -0.1175(7) 0.104(8) Uiso 1 1 d D . .
H43D H -0.1789 -0.1440 -0.1293 0.156 Uiso 1 1 calc R . .
H43E H -0.1696 -0.2333 -0.0877 0.156 Uiso 1 1 calc R . .
H43F H -0.2296 -0.2506 -0.1178 0.156 Uiso 1 1 calc R . .
C44X C -0.0779(8) -0.2957(19) -0.1477(8) 0.086(9) Uani 1 1 d D . .
H44D H -0.0727 -0.2094 -0.1595 0.129 Uiso 1 1 calc R . .
H44E H -0.0561 -0.3573 -0.1661 0.129 Uiso 1 1 calc R . .
H44F H -0.0605 -0.2989 -0.1183 0.129 Uiso 1 1 calc R . .
C61X C -0.0877(5) -0.5643(10) -0.2676(4) 0.058(6) Uiso 1 1 d GD . .
C62X C -0.1040(6) -0.5338(11) -0.3109(4) 0.082(7) Uiso 1 1 d G . .
H62X H -0.1308 -0.4637 -0.3167 0.098 Uiso 1 1 calc R . .
C63X C -0.0803(7) -0.6081(14) -0.3457(4) 0.104(9) Uiso 1 1 d G . .
H63X H -0.0912 -0.5877 -0.3746 0.124 Uiso 1 1 calc R . .
C64X C -0.0402(6) -0.7129(12) -0.3371(5) 0.100(8) Uiso 1 1 d G . .
H64X H -0.0243 -0.7626 -0.3603 0.119 Uiso 1 1 calc R . .
C65X C -0.0239(5) -0.7433(10) -0.2937(5) 0.073(6) Uiso 1 1 d G . .
H65X H 0.0029 -0.8134 -0.2880 0.088 Uiso 1 1 calc R . .
C66X C -0.0476(6) -0.6690(11) -0.2590(4) 0.096(8) Uiso 1 1 d G . .
H66X H -0.0367 -0.6894 -0.2300 0.115 Uiso 1 1 calc R . .

loop_
_atom_site_aniso_label
_atom_site_aniso_U_11
_atom_site_aniso_U_22
_atom_site_aniso_U_33
_atom_site_aniso_U_23
_atom_site_aniso_U_13
_atom_site_aniso_U_12
Ti1 0.059(2) 0.0570(19) 0.068(3) 0.001(2) 0.000(2) -0.011(2)
N1 0.078(12) 0.085(11) 0.077(13) 0.012(11) -0.018(12) -0.039(11)
N2 0.037(8) 0.058(9) 0.083(13) -0.004(11) 0.010(10) 0.003(8)
N3 0.061(10) 0.067(10) 0.073(13) -0.010(10) 0.006(10) -0.032(9)
N4 0.078(12) 0.063(9) 0.050(11) 0.012(9) -0.004(10) -0.007(10)
Si1 0.096(5) 0.079(4) 0.122(7) -0.006(5) 0.005(6) 0.003(5)
Si2 0.084(5) 0.061(3) 0.098(6) -0.014(4) 0.008(5) 0.001(4)
C1 0.065(17) 0.18(2) 0.12(2) -0.01(2) -0.002(19) -0.026(19)
C2 0.025(12) 0.112(18) 0.17(3) 0.027(18) 0.012(15) -0.018(13)
C5 0.070(14) 0.084(14) 0.051(15) 0.009(13) 0.016(13) -0.027(13)
C21 0.132(19) 0.072(13) 0.19(3) -0.034(18) 0.04(2) -0.082(15)
C23 0.15(2) 0.101(17) 0.13(2) -0.048(17) -0.06(2) -0.008(19)
C30 0.121(19) 0.059(12) 0.11(2) 0.007(15) 0.004(18) -0.025(15)
C42 0.064(15) 0.18(2) 0.09(2) 0.03(2) -0.030(16) -0.012(19)
C44 0.12(2) 0.095(16) 0.13(2) -0.059(17) -0.018(19) 0.006(17)
Ti2 0.056(2) 0.0540(19) 0.065(2) -0.004(3) 0.007(2) 0.008(2)
Si1X 0.075(4) 0.074(4) 0.085(5) -0.003(5) 0.001(5) 0.001(4)
Si2X 0.081(5) 0.078(4) 0.101(6) 0.007(5) -0.002(5) -0.013(4)
N1X 0.039(8) 0.031(7) 0.072(12) 0.014(9) 0.017(9) -0.013(8)
N2X 0.060(11) 0.072(10) 0.082(13) -0.020(11) 0.030(11) -0.010(10)
N3X 0.076(12) 0.047(9) 0.061(12) -0.008(10) 0.004(11) -0.006(9)
N4X 0.039(9) 0.060(9) 0.072(13) 0.009(10) -0.003(9) 0.039(8)
C1X 0.12(2) 0.049(12) 0.086(19) 0.021(13) 0.007(17) -0.003(14)
C2X 0.084(15) 0.052(11) 0.050(13) 0.019(12) 0.010(14) -0.001(12)
C5X 0.060(14) 0.076(13) 0.056(15) 0.006(13) -0.008(12) 0.024(12)
C21X 0.069(14) 0.050(11) 0.17(3) -0.045(14) -0.020(16) 0.049(11)
C23X 0.13(2) 0.16(2) 0.13(2) -0.01(3) -0.05(2) 0.02(2)
C30X 0.051(14) 0.114(17) 0.17(3) -0.01(2) -0.011(17) 0.048(15)
C44X 0.061(14) 0.069(13) 0.13(2) 0.007(16) -0.019(16) 0.012(13)

loop_
_atom_type_symbol
_atom_type_description
_atom_type_scat_dispersion_real
_atom_type_scat_dispersion_imag
_atom_type_scat_source
C C 0.0033 0.0016 'International Tables Vol C Tables 4.2.6.8 and 6.1.1.4'
H H 0.0000 0.0000 'International Tables Vol C Tables 4.2.6.8 and 6.1.1.4'
N N 0.0061 0.0033 'International Tables Vol C Tables 4.2.6.8 and 6.1.1.4'
Si Si 0.0817 0.0704 'International Tables Vol C Tables 4.2.6.8 and 6.1.1.4'
Ti Ti 0.2776 0.4457 'International Tables Vol C Tables 4.2.6.8 and 6.1.1.4'

loop_
_geom_angle_atom_site_label_1
_geom_angle_atom_site_label_2
_geom_angle_atom_site_label_3
_geom_angle
N1 Ti1 N2 109.5(5)
N1 Ti1 N4 110.0(6)
N2 Ti1 N4 108.8(6)
N1 Ti1 C5 125.8(6)
N2 Ti1 C5 123.3(6)
N4 Ti1 C5 65.6(6)
N1 Ti1 N3 84.8(5)
N2 Ti1 N3 81.9(6)
N4 Ti1 N3 156.3(5)
C5 Ti1 N3 90.8(5)
N1 Ti1 C4 120.6(5)
N2 Ti1 C4 123.6(5)
N4 Ti1 C4 31.9(6)
C5 Ti1 C4 33.9(6)
N3 Ti1 C4 124.6(6)
C1 N1 Si1 116.2(9)
C1 N1 Ti1 112.3(10)
Si1 N1 Ti1 130.2(7)
C2 N2 Si2 116.8(9)
C2 N2 Ti1 112.1(10)
Si2 N2 Ti1 130.7(7)
C31 N3 C35 120.0(13)
C31 N3 Ti1 110.5(9)
C35 N3 Ti1 129.3(10)
C4 N4 C41 125.0(11)
C4 N4 Ti1 99.5(9)
C41 N4 Ti1 135.3(10)
N1 Si1 C12 112.6(12)
N1 Si1 C13 106.0(14)
C12 Si1 C13 116(2)
N1 Si1 C11 122.9(15)
C12 Si1 C11 109.7(17)
C13 Si1 C11 87.7(18)
N1 Si1 C12 106.8(12)
C12 Si1 C12 18(2)
C13 Si1 C12 132.8(19)
C11 Si1 C12 101.8(17)
N1 Si1 C13 112.4(13)
C12 Si1 C13 89(2)
C13 Si1 C13 28.0(16)
C11 Si1 C13 105(2)
C12 Si1 C13 106.6(19)
N1 Si1 C11 99.7(15)
C12 Si1 C11 107.0(19)
C13 Si1 C11 114.8(15)
C11 Si1 C11 30.6(18)
C12 Si1 C11 91.9(17)
C13 Si1 C11 135.4(17)
N2 Si2 C22 106.0(14)
N2 Si2 C23 108.1(10)
C22 Si2 C23 108.5(13)
N2 Si2 C22 115.5(13)
C22 Si2 C22 17(2)
C23 Si2 C22 115.4(14)
N2 Si2 C21 112.0(8)
C22 Si2 C21 119.4(16)
C23 Si2 C21 102.3(11)
C22 Si2 C21 102.6(14)
N1 C1 C3 117.7(16)
N2 C2 C3 116.8(15)
C1 C3 C2 110.7(15)
C1 C3 C30 104.7(14)
C2 C3 C30 110.8(14)
C1 C3 C31 106.8(15)
C2 C3 C31 110.5(15)
C30 C3 C31 113.1(15)
C6 C4 N4 127.7(17)
C6 C4 C5 128.2(17)
N4 C4 C5 104.1(11)
C6 C4 Ti1 173.2(14)
N4 C4 Ti1 48.6(6)
C5 C4 Ti1 55.9(7)
C4 C5 Ti1 90.2(9)
C4 C6 C61 128.9(16)
N3 C31 C32 119.9(15)
N3 C31 C3 119.9(14)
C32 C31 C3 120.2(14)
C33 C32 C31 118.0(19)
C32 C33 C34 124(2)
C33 C34 C35 115(2)
N3 C35 C34 122.5(17)
C43 C41 C43 31.0(16)
C43 C41 C42 91.4(17)
C43 C41 C42 120.4(17)
C43 C41 N4 106.8(17)
C43 C41 N4 103.8(15)
C42 C41 N4 109.3(14)
C43 C41 C44 117.6(18)
C43 C41 C44 91.8(17)
C42 C41 C44 118.6(16)
N4 C41 C44 111.3(14)
C62 C61 C66 120.0
C62 C61 C6 124.1(10)
C66 C61 C6 115.9(10)
C61 C62 C63 120.0
C62 C63 C64 120.0
C65 C64 C63 120.0
C64 C65 C66 120.0
C65 C66 C61 120.0
N2X Ti2 N1X 108.2(5)
N2X Ti2 N4X 108.5(6)
N1X Ti2 N4X 108.2(6)
N2X Ti2 C5X 125.7(6)
N1X Ti2 C5X 124.9(6)
N4X Ti2 C5X 67.3(6)
N2X Ti2 N3X 83.2(6)
N1X Ti2 N3X 84.5(6)
N4X Ti2 N3X 158.1(5)
C5X Ti2 N3X 90.8(6)
N2X Ti2 C4X 121.9(6)
N1X Ti2 C4X 121.5(5)
N4X Ti2 C4X 31.2(6)
C5X Ti2 C4X 36.2(6)
N3X Ti2 C4X 127.0(6)
N1X Si1X C11X 116.2(14)
N1X Si1X C12X 110.1(15)
C11X Si1X C12X 101(2)
N1X Si1X C12X 109.8(12)
C11X Si1X C12X 113.8(19)
C12X Si1X C12X 16(2)
N1X Si1X C13X 102.3(13)
C11X Si1X C13X 101.8(15)
C12X Si1X C13X 125.9(19)
C12X Si1X C13X 112.1(17)
N1X Si1X C11X 100.5(16)
C11X Si1X C11X 18(2)
C12X Si1X C11X 101(2)
C12X Si1X C11X 116(2)
C13X Si1X C11X 114.6(18)
N1X Si1X C13X 111.4(14)
C11X Si1X C13X 111.6(18)
C12X Si1X C13X 105.4(19)
C12X Si1X C13X 91.4(17)
C13X Si1X C13X 20.7(18)
C11X Si1X C13X 128(2)
N2X Si2X C22X 113.8(19)
N2X Si2X C21X 110.0(8)
C22X Si2X C21X 122(2)
N2X Si2X C23X 108.5(11)
C22X Si2X C23X 92.1(15)
C21X Si2X C23X 107.9(11)
N2X Si2X C22X 108.8(16)
C22X Si2X C22X 22.9(18)
C21X Si2X C22X 107.3(16)
C23X Si2X C22X 114.3(16)
C1X N1X Si1X 115.3(9)
C1X N1X Ti2 112.8(9)
Si1X N1X Ti2 130.8(7)
C2X N2X Si2X 114.3(9)
C2X N2X Ti2 113.7(10)
Si2X N2X Ti2 128.8(7)
C35X N3X C31X 122.9(14)
C35X N3X Ti2 124.9(11)
C31X N3X Ti2 111.9(10)
C4X N4X C41X 121.9(12)
C4X N4X Ti2 101.4(10)
C41X N4X Ti2 136.6(10)
N1X C1X C3X 116.8(14)
N2X C2X C3X 118.9(14)
C31X C3X C1X 108.9(16)
C31X C3X C30X 110.1(16)
C1X C3X C30X 108.9(15)
C31X C3X C2X 107.1(15)
C1X C3X C2X 112.1(15)
C30X C3X C2X 109.7(16)
C6X C4X N4X 130.7(18)
C6X C4X C5X 127.0(18)
N4X C4X C5X 102.0(11)
C6X C4X Ti2 174.8(15)
N4X C4X Ti2 47.4(6)
C5X C4X Ti2 54.6(6)
C4X C5X Ti2 89.2(9)
C4X C6X C61X 128.9(18)
N3X C31X C32X 115.2(15)
N3X C31X C3X 119.0(14)
C32X C31X C3X 125.7(15)
C33X C32X C31X 123.7(19)
C34X C33X C32X 118(2)
C33X C34X C35X 118.1(19)
N3X C35X C34X 121.4(17)
N4X C41X C44X 114.5(15)
N4X C41X C42X 106.3(14)
C44X C41X C42X 112.7(15)
N4X C41X C43X 105.5(14)
C44X C41X C43X 110.4(15)
C42X C41X C43X 106.9(15)
C62X C61X C66X 120.0
C62X C61X C6X 123.4(10)
C66X C61X C6X 116.6(10)
C61X C62X C63X 120.0
C62X C63X C64X 120.0
C65X C64X C63X 120.0
C64X C65X C66X 120.0
C65X C66X C61X 120.0

loop_
_geom_bond_atom_site_label_1
_geom_bond_atom_site_label_2
_geom_bond_distance
Ti1 N1 1.893(10)
Ti1 N2 1.921(9)
Ti1 N4 1.979(9)
Ti1 C5 2.154(11)
Ti1 N3 2.230(9)
Ti1 C4 2.602(16)
N1 C1 1.473(18)
N1 Si1 1.745(12)
N2 C2 1.429(16)
N2 Si2 1.737(11)
N3 C31 1.335(16)
N3 C35 1.326(15)
N4 C4 1.39(2)
N4 C41 1.467(16)
Si1 C12 1.83(2)
Si1 C13 1.921(19)
Si1 C11 1.89(2)
Si1 C12 1.83(2)
Si1 C13 1.927(18)
Si1 C11 1.89(2)
Si2 C22 1.845(19)
Si2 C23 1.853(17)
Si2 C22 1.85(2)
Si2 C21 1.874(16)
C1 C3 1.54(2)
C2 C3 1.527(19)
C3 C30 1.501(18)
C3 C31 1.534(18)
C4 C6 1.344(16)
C4 C5 1.45(2)
C6 C61 1.504(15)
C31 C32 1.417(18)
C32 C33 1.36(2)
C33 C34 1.33(2)
C34 C35 1.434(19)
C41 C43 1.52(2)
C41 C43 1.53(2)
C41 C42 1.534(19)
C41 C44 1.527(19)
C61 C62 1.3900
C61 C66 1.3900
C62 C63 1.3900
C63 C64 1.3900
C64 C65 1.3900
C65 C66 1.3900
Ti2 N2X 1.918(10)
Ti2 N1X 1.896(9)
Ti2 N4X 1.983(9)
Ti2 C5X 2.152(11)
Ti2 N3X 2.226(10)
Ti2 C4X 2.640(16)
Si1X N1X 1.738(12)
Si1X C11X 1.89(2)
Si1X C12X 1.84(2)
Si1X C12X 1.834(19)
Si1X C13X 1.918(19)
Si1X C11X 1.90(2)
Si1X C13X 1.92(2)
Si2X N2X 1.751(12)
Si2X C22X 1.85(2)
Si2X C21X 1.863(15)
Si2X C23X 1.866(19)
Si2X C22X 1.855(19)
N1X C1X 1.484(17)
N2X C2X 1.432(16)
N3X C35X 1.310(16)
N3X C31X 1.338(16)
N4X C4X 1.39(2)
N4X C41X 1.483(16)
C1X C3X 1.54(2)
C2X C3X 1.53(2)
C3X C31X 1.527(18)
C3X C30X 1.506(18)
C4X C6X 1.354(17)
C4X C5X 1.56(2)
C6X C61X 1.502(16)
C31X C32X 1.424(18)
C32X C33X 1.363(19)
C33X C34X 1.338(18)
C34X C35X 1.437(18)
C41X C44X 1.535(19)
C41X C42X 1.562(19)
C41X C43X 1.543(18)
C61X C62X 1.3900
C61X C66X 1.3900
C62X C63X 1.3900
C63X C64X 1.3900
C64X C65X 1.3900
C65X C66X 1.3900
